data_7017754
loop_
_publ_author_name
'Klingele, Julia'
'Kaase, Dominic'
'Klingele, Marco H.'
'Lach, Jochen'

_publ_section_title
;
 Synthesis and mononuclear complexes of the bis-bidentate ligand
 2,5-di(2-pyridyl)-1,3,4-thiadiazole (dptd): spin crossover in
 [Fe(II)(dptd)2(NCSe)2] and [Fe(II)(dptd)2(NCBH3)2]&#x00B7;H2O.
;
_journal_issue 4
_journal_name_full 'Dalton transactions (Cambridge, England : 2003)'
_journal_page_first 1397
_journal_page_last 1406
_journal_paper_doi 10.1039/c1dt11396h
_journal_volume 41
_journal_year 2012
_chemical_formula_moiety
;
(Fe C36 H24 N12 S3), (B C4 N4)2, (C H4 O)3
;
_chemical_formula_sum 'C47 H36 B2 Fe N20 O3 S3'
_chemical_formula_weight 1102.61
_chemical_name_systematic
;
?
;
_space_group_IT_number 14
_symmetry_cell_setting monoclinic
_symmetry_space_group_name_Hall '-P 2yn'
_symmetry_space_group_name_H-M 'P 1 21/n 1'
_atom_sites_solution_hydrogens geom
_atom_sites_solution_primary direct
_atom_sites_solution_secondary difmap
_audit_creation_method SHELXL-97
_cell_angle_alpha 90.00
_cell_angle_beta 92.9540(10)
_cell_angle_gamma 90.00
_cell_formula_units_Z 4
_cell_length_a 12.0625(2)
_cell_length_b 17.9112(3)
_cell_length_c 24.7513(4)
_cell_measurement_reflns_used 3050
_cell_measurement_temperature 100(2)
_cell_measurement_theta_max 23.29
_cell_measurement_theta_min 2.16
_cell_volume 5340.51(15)
_computing_data_collection 'Bruker APEX2'
_computing_structure_refinement 'SHELXL-97 (Sheldrick, 1997)'
_computing_structure_solution 'SHELXS-97 (Sheldrick, 1990)'
_diffrn_ambient_temperature 100(2)
_diffrn_measured_fraction_theta_full 0.996
_diffrn_measured_fraction_theta_max 0.996
_diffrn_measurement_device_type 'Bruker APEX2 CCD area detector'
_diffrn_measurement_method 'f\ and \w scans'
_diffrn_radiation_monochromator 'multilayer mirror optics'
_diffrn_radiation_source 'microfused sealed tube'
_diffrn_radiation_type MoK\a
_diffrn_radiation_wavelength 0.71073
_diffrn_reflns_av_R_equivalents 0.0742
_diffrn_reflns_av_sigmaI/netI 0.0905
_diffrn_reflns_limit_h_max 14
_diffrn_reflns_limit_h_min -14
_diffrn_reflns_limit_k_max 20
_diffrn_reflns_limit_k_min -21
_diffrn_reflns_limit_l_max 29
_diffrn_reflns_limit_l_min -29
_diffrn_reflns_number 27818
_diffrn_reflns_theta_full 25.32
_diffrn_reflns_theta_max 25.32
_diffrn_reflns_theta_min 1.65
_exptl_absorpt_coefficient_mu 0.461
_exptl_absorpt_correction_T_max 0.9863
_exptl_absorpt_correction_T_min 0.9094
_exptl_absorpt_correction_type multi-scan
_exptl_absorpt_process_details '(<i>SADABS</i>; Sheldrick, 1996)'
_exptl_crystal_colour purple
_exptl_crystal_density_diffrn 1.371
_exptl_crystal_density_method 'not measured'
_exptl_crystal_description block
_exptl_crystal_F_000 2264
_exptl_crystal_size_max 0.21
_exptl_crystal_size_mid 0.07
_exptl_crystal_size_min 0.03
_refine_diff_density_max 0.663
_refine_diff_density_min -0.528
_refine_diff_density_rms 0.077
_refine_ls_extinction_method none
_refine_ls_goodness_of_fit_ref 1.015
_refine_ls_hydrogen_treatment mixed
_refine_ls_matrix_type full
_refine_ls_number_parameters 737
_refine_ls_number_reflns 9708
_refine_ls_number_restraints 14
_refine_ls_restrained_S_all 1.014
_refine_ls_R_factor_all 0.1043
_refine_ls_R_factor_gt 0.0571
_refine_ls_shift/su_max 0.001
_refine_ls_shift/su_mean 0.000
_refine_ls_structure_factor_coef Fsqd
_refine_ls_weighting_details 'calc w=1/[\s^2^(Fo^2^)+(0.0696P)^2^+0.7579P] where P=(Fo^2^+2Fc^2^)/3'
_refine_ls_weighting_scheme calc
_refine_ls_wR_factor_gt 0.1277
_refine_ls_wR_factor_ref 0.1495
_reflns_number_gt 6189
_reflns_number_total 9708
_reflns_threshold_expression >2sigma(I)
_cod_data_source_file c1dt11396h.txt
_cod_data_source_block jmk287_1
_cod_original_sg_symbol_H-M P2(1)/n
_cod_database_code 7017754

loop_
_symmetry_equiv_pos_as_xyz
'x, y, z'
'-x+1/2, y+1/2, -z+1/2'
'-x, -y, -z'
'x-1/2, -y-1/2, z-1/2'

loop_
_atom_site_label
_atom_site_type_symbol
_atom_site_fract_x
_atom_site_fract_y
_atom_site_fract_z
_atom_site_U_iso_or_equiv
_atom_site_adp_type
_atom_site_occupancy
_atom_site_symmetry_multiplicity
_atom_site_calc_flag
_atom_site_refinement_flags
_atom_site_disorder_assembly
_atom_site_disorder_group
Fe1 Fe 0.83265(4) 0.76989(3) 0.53159(2) 0.01994(16) Uani 1 1 d . . .
N1 N 0.9205(2) 0.80086(16) 0.59745(13) 0.0210(7) Uani 1 1 d . . .
N2 N 0.9304(2) 0.84084(16) 0.49918(12) 0.0202(7) Uani 1 1 d . . .
N3 N 0.9391(2) 0.86112(16) 0.44619(13) 0.0207(7) Uani 1 1 d . . .
N4 N 1.1470(3) 0.98165(19) 0.39608(14) 0.0302(8) Uani 1 1 d . . .
S1 S 1.10125(8) 0.92400(5) 0.50025(4) 0.0237(2) Uani 1 1 d . . .
C1 C 0.9107(3) 0.7788(2) 0.64889(16) 0.0272(9) Uani 1 1 d . . .
H1 H 0.8523 0.7454 0.6565 0.033 Uiso 1 1 calc R . .
C2 C 0.9812(3) 0.8023(2) 0.69141(17) 0.0332(10) Uani 1 1 d . . .
H2 H 0.9721 0.7842 0.7270 0.040 Uiso 1 1 calc R . .
C3 C 1.0640(3) 0.8518(2) 0.68157(17) 0.0364(11) Uani 1 1 d . . .
H3 H 1.1119 0.8695 0.7105 0.044 Uiso 1 1 calc R . .
C4 C 1.0775(3) 0.8759(2) 0.62940(17) 0.0302(10) Uani 1 1 d . . .
H4 H 1.1353 0.9096 0.6216 0.036 Uiso 1 1 calc R . .
C5 C 1.0046(3) 0.8497(2) 0.58862(15) 0.0209(9) Uani 1 1 d . . .
C6 C 1.0094(3) 0.8695(2) 0.53206(16) 0.0226(9) Uani 1 1 d . . .
C7 C 1.0234(3) 0.9051(2) 0.44117(16) 0.0222(9) Uani 1 1 d . . .
C8 C 1.0582(3) 0.9364(2) 0.39027(16) 0.0249(9) Uani 1 1 d . . .
C9 C 1.0056(3) 0.9184(2) 0.34092(17) 0.0334(11) Uani 1 1 d . . .
H9 H 0.9424 0.8866 0.3388 0.040 Uiso 1 1 calc R . .
C10 C 1.0488(4) 0.9485(3) 0.29461(18) 0.0405(12) Uani 1 1 d . . .
H10 H 1.0157 0.9376 0.2599 0.049 Uiso 1 1 calc R . .
C11 C 1.1411(3) 0.9948(2) 0.30006(18) 0.0377(11) Uani 1 1 d . . .
H11 H 1.1726 1.0157 0.2691 0.045 Uiso 1 1 calc R . .
C12 C 1.1858(3) 1.0098(2) 0.35122(18) 0.0365(11) Uani 1 1 d . . .
H12 H 1.2481 1.0422 0.3546 0.044 Uiso 1 1 calc R . .
N21 N 0.7140(2) 0.84177(17) 0.54463(13) 0.0226(8) Uani 1 1 d . . .
N22 N 0.7381(2) 0.70713(17) 0.57198(13) 0.0236(7) Uani 1 1 d . . .
N23 N 0.7507(3) 0.63385(17) 0.58620(13) 0.0256(8) Uani 1 1 d . . .
N24 N 0.5674(3) 0.52102(19) 0.66099(13) 0.0312(8) Uani 1 1 d . . .
S21 S 0.57355(8) 0.67975(6) 0.62877(4) 0.0293(3) Uani 1 1 d . . .
C21 C 0.7051(3) 0.9116(2) 0.52582(16) 0.0247(9) Uani 1 1 d . . .
H21 H 0.7595 0.9295 0.5026 0.030 Uiso 1 1 calc R . .
C22 C 0.6200(3) 0.9588(2) 0.53892(17) 0.0285(10) Uani 1 1 d . . .
H22 H 0.6159 1.0078 0.5243 0.034 Uiso 1 1 calc R . .
C23 C 0.5416(3) 0.9349(2) 0.57292(17) 0.0337(11) Uani 1 1 d . . .
H23 H 0.4837 0.9673 0.5828 0.040 Uiso 1 1 calc R . .
C24 C 0.5481(3) 0.8625(2) 0.59281(17) 0.0309(10) Uani 1 1 d . . .
H24 H 0.4948 0.8444 0.6166 0.037 Uiso 1 1 calc R . .
C25 C 0.6338(3) 0.8173(2) 0.57729(16) 0.0241(9) Uani 1 1 d . . .
C26 C 0.6494(3) 0.7388(2) 0.59130(16) 0.0232(9) Uani 1 1 d . . .
C27 C 0.6710(3) 0.6123(2) 0.61596(15) 0.0247(9) Uani 1 1 d . . .
C28 C 0.6616(3) 0.5353(2) 0.63589(16) 0.0294(10) Uani 1 1 d . . .
C29 C 0.7419(4) 0.4830(2) 0.62804(18) 0.0395(11) Uani 1 1 d . . .
H29 H 0.8080 0.4959 0.6110 0.047 Uiso 1 1 calc R . .
C30 C 0.7242(5) 0.4110(3) 0.6455(2) 0.0518(14) Uani 1 1 d . . .
H30 H 0.7780 0.3732 0.6403 0.062 Uiso 1 1 calc R . .
C31 C 0.6288(5) 0.3946(3) 0.67024(19) 0.0476(13) Uani 1 1 d . . .
H31 H 0.6151 0.3453 0.6826 0.057 Uiso 1 1 calc R . .
C32 C 0.5530(4) 0.4503(3) 0.67702(18) 0.0395(12) Uani 1 1 d . . .
H32 H 0.4865 0.4382 0.6940 0.047 Uiso 1 1 calc R . .
N41 N 0.7653(2) 0.73777(16) 0.46051(13) 0.0204(7) Uani 1 1 d . . .
N42 N 0.9334(2) 0.69021(16) 0.51618(12) 0.0196(7) Uani 1 1 d . . .
N43 N 1.0267(2) 0.66635(16) 0.54505(13) 0.0215(7) Uani 1 1 d . . .
N44 N 1.2141(3) 0.52452(17) 0.50349(13) 0.0258(8) Uani 1 1 d . . .
S41 S 1.00736(8) 0.58601(5) 0.45872(4) 0.0242(2) Uani 1 1 d . . .
C41 C 0.6782(3) 0.7676(2) 0.43291(16) 0.0252(9) Uani 1 1 d . . .
H41 H 0.6410 0.8085 0.4484 0.030 Uiso 1 1 calc R . .
C42 C 0.6399(3) 0.7418(2) 0.38291(17) 0.0282(10) Uani 1 1 d . . .
H42 H 0.5775 0.7646 0.3646 0.034 Uiso 1 1 calc R . .
C43 C 0.6925(3) 0.6831(2) 0.35983(17) 0.0285(10) Uani 1 1 d . . .
H43 H 0.6672 0.6647 0.3254 0.034 Uiso 1 1 calc R . .
C44 C 0.7835(3) 0.6508(2) 0.38764(16) 0.0280(10) Uani 1 1 d . . .
H44 H 0.8212 0.6097 0.3727 0.034 Uiso 1 1 calc R . .
C45 C 0.8174(3) 0.6795(2) 0.43701(15) 0.0206(9) Uani 1 1 d . . .
C46 C 0.9136(3) 0.6538(2) 0.47036(15) 0.0209(9) Uani 1 1 d . . .
C47 C 1.0738(3) 0.6121(2) 0.51981(16) 0.0219(9) Uani 1 1 d . . .
C48 C 1.1763(3) 0.5746(2) 0.53848(16) 0.0229(9) Uani 1 1 d . . .
C49 C 1.2281(3) 0.5912(2) 0.58814(16) 0.0252(9) Uani 1 1 d . . .
H49 H 1.1978 0.6270 0.6116 0.030 Uiso 1 1 calc R . .
C50 C 1.3258(3) 0.5539(2) 0.60253(17) 0.0283(10) Uani 1 1 d . . .
H50 H 1.3638 0.5634 0.6364 0.034 Uiso 1 1 calc R . .
C51 C 1.3673(3) 0.5027(2) 0.56691(16) 0.0274(10) Uani 1 1 d . . .
H51 H 1.4346 0.4769 0.5758 0.033 Uiso 1 1 calc R . .
C52 C 1.3091(3) 0.4899(2) 0.51802(17) 0.0270(9) Uani 1 1 d . . .
H52 H 1.3381 0.4547 0.4937 0.032 Uiso 1 1 calc R . .
B100 B 0.3607(5) 1.0339(3) 0.7087(2) 0.0463(15) Uani 1 1 d . . .
C101 C 0.4813(4) 0.9959(3) 0.7138(2) 0.0592(16) Uani 1 1 d . . .
N101 N 0.5672(4) 0.9671(4) 0.7183(2) 0.0875(18) Uani 1 1 d . . .
C102 C 0.2834(4) 0.9916(3) 0.74734(18) 0.0370(11) Uani 1 1 d . . .
N102 N 0.2265(4) 0.9596(2) 0.77479(16) 0.0505(11) Uani 1 1 d . . .
C103 C 0.3120(3) 1.0275(2) 0.6474(2) 0.0356(11) Uani 1 1 d . . .
N103 N 0.2762(3) 1.0191(2) 0.60464(15) 0.0372(9) Uani 1 1 d . . .
C104 C 0.3657(6) 1.1177(3) 0.7258(2) 0.076(2) Uani 1 1 d . . .
N104 N 0.3650(7) 1.1788(3) 0.7392(2) 0.129(3) Uani 1 1 d . . .
B200 B 1.3355(4) 0.7587(3) 0.4804(2) 0.0353(13) Uani 1 1 d . . .
C201 C 1.3089(3) 0.7782(3) 0.5409(2) 0.0382(11) Uani 1 1 d . . .
N201 N 1.2909(3) 0.7903(2) 0.5844(2) 0.0518(11) Uani 1 1 d . . .
C202 C 1.4005(3) 0.8256(2) 0.4530(2) 0.0331(11) Uani 1 1 d . . .
N202 N 1.4497(3) 0.8713(2) 0.43278(18) 0.0428(10) Uani 1 1 d . . .
C203 C 1.2212(4) 0.7451(2) 0.4460(2) 0.0369(11) Uani 1 1 d . . .
N203 N 1.1384(3) 0.73824(19) 0.42173(18) 0.0451(11) Uani 1 1 d . . .
C204 C 1.4140(4) 0.6867(2) 0.48061(19) 0.0355(11) Uani 1 1 d . . .
N204 N 1.4749(3) 0.6379(2) 0.48164(17) 0.0479(11) Uani 1 1 d . . .
O300 O 1.1760(7) 0.6904(4) 0.2208(3) 0.074(3) Uani 0.502(5) 1 d PD A 1
H300 H 1.2072 0.7306 0.2321 0.089 Uiso 0.50 1 d P A 1
C300 C 1.0678(9) 0.6951(11) 0.2417(6) 0.192(14) Uani 0.502(5) 1 d PD A 1
H30A H 1.0125 0.7026 0.2117 0.288 Uiso 0.502(5) 1 calc PR A 1
H30B H 1.0653 0.7372 0.2668 0.288 Uiso 0.502(5) 1 calc PR A 1
H30C H 1.0514 0.6487 0.2607 0.288 Uiso 0.502(5) 1 calc PR A 1
O400 O 0.9942(3) 0.7615(4) 0.2519(2) 0.057(2) Uani 0.498(5) 1 d PD A 2
H400 H 0.9247 0.7602 0.2310 0.068 Uiso 0.50 1 d PD A 2
C400 C 0.9775(11) 0.7210(7) 0.3006(4) 0.080(4) Uani 0.498(5) 1 d PD A 2
H40A H 1.0341 0.7357 0.3284 0.120 Uiso 0.498(5) 1 calc PR A 2
H40B H 0.9834 0.6674 0.2936 0.120 Uiso 0.498(5) 1 calc PR A 2
H40C H 0.9036 0.7323 0.3131 0.120 Uiso 0.498(5) 1 calc PR A 2
O500 O 0.8115(15) 0.7662(11) 0.1980(10) 0.189(6) Uani 0.502(5) 1 d PD A 1
H500 H 0.733(3) 0.763(7) 0.201(7) 0.226 Uiso 0.502(5) 1 d PD A 1
C500 C 0.841(2) 0.8296(12) 0.2309(11) 0.239(10) Uani 0.502(5) 1 d PD A 1
H50A H 0.9155 0.8465 0.2228 0.359 Uiso 0.502(5) 1 calc PR A 1
H50B H 0.8400 0.8156 0.2692 0.359 Uiso 0.502(5) 1 calc PR A 1
H50C H 0.7875 0.8699 0.2233 0.359 Uiso 0.502(5) 1 calc PR A 1
O600 O 0.8051(14) 0.7238(3) 0.1937(8) 0.189(6) Uani 0.498(5) 1 d PD A 2
H600 H 0.8178 0.7762 0.1889 0.226 Uiso 0.50 1 d PD A 2
C600 C 0.9030(17) 0.6990(9) 0.2235(10) 0.239(10) Uani 0.498(5) 1 d PD A 2
H60A H 0.9662 0.7298 0.2140 0.359 Uiso 0.498(5) 1 calc PR A 2
H60B H 0.9175 0.6467 0.2146 0.359 Uiso 0.498(5) 1 calc PR A 2
H60C H 0.8922 0.7034 0.2623 0.359 Uiso 0.498(5) 1 calc PR A 2
C700 C 0.7222(12) 0.1785(5) 0.7096(5) 0.085(6) Uani 0.498(5) 1 d PD A 2
H70A H 0.6448 0.1661 0.6994 0.128 Uiso 0.498(5) 1 calc PR A 2
H70B H 0.7607 0.1337 0.7235 0.128 Uiso 0.498(5) 1 calc PR A 2
H70C H 0.7589 0.1970 0.6778 0.128 Uiso 0.498(5) 1 calc PR A 2
O700 O 0.7254(6) 0.2348(5) 0.7506(4) 0.115(4) Uani 0.498(5) 1 d PD A 2
H700 H 0.7907 0.2630 0.7436 0.138 Uiso 0.50 1 d PD A 2
O800 O 0.7176(15) 0.1734(6) 0.7408(4) 0.42(3) Uani 0.502(5) 1 d PD A 1
H800 H 0.7504 0.1850 0.7760 0.507 Uiso 0.50 1 d PD A 1
C800 C 0.6625(8) 0.2345(5) 0.7136(5) 0.045(3) Uani 0.502(5) 1 d PD A 1
H80A H 0.5831 0.2327 0.7201 0.068 Uiso 0.502(5) 1 calc PR A 1
H80B H 0.6729 0.2310 0.6747 0.068 Uiso 0.502(5) 1 calc PR A 1
H80C H 0.6938 0.2817 0.7275 0.068 Uiso 0.502(5) 1 calc PR A 1

loop_
_atom_site_aniso_label
_atom_site_aniso_U_11
_atom_site_aniso_U_22
_atom_site_aniso_U_33
_atom_site_aniso_U_23
_atom_site_aniso_U_13
_atom_site_aniso_U_12
Fe1 0.0182(3) 0.0172(3) 0.0245(3) -0.0027(2) 0.0013(2) 0.0008(2)
N1 0.0211(17) 0.0161(16) 0.0260(19) 0.0003(14) 0.0050(14) 0.0035(14)
N2 0.0216(17) 0.0150(16) 0.0238(18) -0.0002(14) -0.0003(14) 0.0054(14)
N3 0.0199(16) 0.0171(17) 0.0251(19) 0.0003(14) 0.0026(14) 0.0027(14)
N4 0.0294(19) 0.035(2) 0.026(2) 0.0067(16) -0.0041(16) -0.0095(17)
S1 0.0221(5) 0.0222(5) 0.0267(6) -0.0005(4) -0.0008(4) -0.0019(4)
C1 0.028(2) 0.022(2) 0.032(2) -0.0024(19) 0.0057(19) 0.0041(18)
C2 0.035(2) 0.041(3) 0.024(2) 0.003(2) -0.0001(19) -0.004(2)
C3 0.030(2) 0.050(3) 0.028(3) -0.007(2) -0.004(2) -0.006(2)
C4 0.024(2) 0.034(2) 0.032(2) -0.004(2) -0.0021(19) -0.0040(19)
C5 0.020(2) 0.019(2) 0.024(2) -0.0027(17) 0.0014(17) 0.0051(17)
C6 0.0193(19) 0.018(2) 0.031(2) -0.0024(17) -0.0035(17) 0.0033(16)
C7 0.023(2) 0.0142(19) 0.030(2) -0.0008(17) -0.0010(17) 0.0021(17)
C8 0.023(2) 0.023(2) 0.028(2) 0.0027(18) -0.0018(18) 0.0007(18)
C9 0.031(2) 0.037(3) 0.032(3) -0.002(2) -0.004(2) -0.011(2)
C10 0.043(3) 0.050(3) 0.028(3) 0.002(2) -0.005(2) -0.007(2)
C11 0.036(2) 0.045(3) 0.032(3) 0.010(2) 0.002(2) -0.012(2)
C12 0.033(2) 0.039(3) 0.037(3) 0.011(2) -0.002(2) -0.013(2)
N21 0.0203(17) 0.0215(18) 0.0259(19) -0.0049(15) -0.0012(15) -0.0007(14)
N22 0.0224(17) 0.0205(18) 0.0281(19) -0.0048(15) 0.0031(15) -0.0008(15)
N23 0.0327(19) 0.0189(18) 0.0253(19) -0.0028(15) 0.0037(16) 0.0001(15)
N24 0.0308(19) 0.037(2) 0.025(2) 0.0046(16) -0.0037(16) -0.0130(17)
S21 0.0248(5) 0.0337(6) 0.0299(6) -0.0005(5) 0.0064(5) -0.0017(5)
C21 0.024(2) 0.022(2) 0.027(2) -0.0035(18) -0.0056(18) 0.0006(18)
C22 0.026(2) 0.022(2) 0.036(3) -0.0050(19) -0.011(2) 0.0096(19)
C23 0.030(2) 0.037(3) 0.033(3) -0.011(2) -0.004(2) 0.013(2)
C24 0.016(2) 0.043(3) 0.034(3) -0.008(2) 0.0012(18) 0.0044(19)
C25 0.019(2) 0.027(2) 0.026(2) -0.0075(18) -0.0012(18) 0.0022(18)
C26 0.0172(19) 0.026(2) 0.026(2) -0.0045(18) 0.0029(17) -0.0014(18)
C27 0.026(2) 0.030(2) 0.018(2) -0.0006(18) 0.0023(18) -0.0066(19)
C28 0.039(2) 0.029(2) 0.020(2) -0.0003(18) 0.0027(19) -0.007(2)
C29 0.054(3) 0.027(3) 0.039(3) -0.003(2) 0.022(2) -0.002(2)
C30 0.086(4) 0.025(3) 0.047(3) 0.000(2) 0.027(3) 0.001(3)
C31 0.078(4) 0.034(3) 0.031(3) -0.002(2) 0.007(3) -0.020(3)
C32 0.043(3) 0.046(3) 0.029(3) 0.004(2) -0.001(2) -0.024(2)
N41 0.0184(16) 0.0139(16) 0.0291(18) -0.0028(14) 0.0037(14) -0.0031(14)
N42 0.0220(16) 0.0164(16) 0.0206(18) 0.0008(14) 0.0019(14) -0.0018(14)
N43 0.0200(16) 0.0179(17) 0.0267(19) -0.0004(14) 0.0010(14) 0.0029(14)
N44 0.0222(17) 0.0215(18) 0.034(2) -0.0047(15) -0.0004(15) 0.0084(15)
S41 0.0252(5) 0.0196(5) 0.0276(6) -0.0044(4) -0.0001(4) 0.0043(4)
C41 0.019(2) 0.020(2) 0.036(2) -0.0009(19) -0.0004(18) 0.0007(17)
C42 0.021(2) 0.030(2) 0.033(2) -0.0002(19) -0.0038(18) 0.0029(18)
C43 0.031(2) 0.028(2) 0.026(2) -0.0020(18) -0.0047(19) -0.0008(19)
C44 0.032(2) 0.021(2) 0.032(2) -0.0052(18) 0.0027(19) 0.0026(18)
C45 0.0195(19) 0.019(2) 0.024(2) -0.0003(17) 0.0048(17) -0.0026(17)
C46 0.022(2) 0.0153(19) 0.026(2) -0.0012(17) 0.0039(17) 0.0025(16)
C47 0.0221(19) 0.016(2) 0.028(2) -0.0001(17) 0.0003(17) -0.0009(17)
C48 0.0193(19) 0.019(2) 0.030(2) -0.0021(18) 0.0009(17) 0.0018(17)
C49 0.023(2) 0.024(2) 0.029(2) -0.0052(18) 0.0045(18) 0.0014(18)
C50 0.027(2) 0.028(2) 0.029(2) -0.0026(19) -0.0044(18) -0.0047(19)
C51 0.026(2) 0.020(2) 0.035(2) 0.0029(19) -0.0028(19) 0.0022(18)
C52 0.027(2) 0.021(2) 0.034(2) -0.0050(18) 0.0027(19) 0.0044(18)
B100 0.050(3) 0.056(4) 0.033(3) -0.002(3) 0.005(3) -0.018(3)
C101 0.044(3) 0.090(4) 0.042(3) 0.006(3) -0.004(3) -0.015(3)
N101 0.039(3) 0.150(6) 0.072(4) 0.011(4) -0.003(3) -0.005(3)
C102 0.042(3) 0.043(3) 0.026(3) -0.002(2) 0.002(2) 0.000(2)
N102 0.061(3) 0.058(3) 0.033(2) 0.003(2) 0.001(2) -0.008(2)
C103 0.030(2) 0.038(3) 0.040(3) 0.002(2) 0.009(2) -0.006(2)
N103 0.036(2) 0.042(2) 0.034(2) -0.0006(18) 0.0039(18) -0.0026(18)
C104 0.142(6) 0.048(4) 0.036(3) 0.000(3) -0.011(4) -0.030(4)
N104 0.266(9) 0.050(3) 0.065(4) 0.000(3) -0.040(5) -0.028(5)
B200 0.026(3) 0.024(3) 0.056(4) -0.004(2) 0.007(2) 0.002(2)
C201 0.024(2) 0.032(3) 0.059(4) -0.004(2) 0.010(2) 0.003(2)
N201 0.042(2) 0.053(3) 0.062(3) -0.010(2) 0.018(2) -0.002(2)
C202 0.025(2) 0.020(2) 0.054(3) -0.006(2) 0.000(2) 0.006(2)
N202 0.031(2) 0.023(2) 0.075(3) -0.005(2) 0.002(2) 0.0070(18)
C203 0.033(3) 0.018(2) 0.061(3) -0.006(2) 0.011(2) 0.0020(19)
N203 0.033(2) 0.026(2) 0.077(3) -0.005(2) 0.000(2) -0.0022(18)
C204 0.034(2) 0.025(2) 0.049(3) -0.001(2) 0.007(2) 0.000(2)
N204 0.046(2) 0.033(2) 0.065(3) 0.008(2) 0.017(2) 0.012(2)
O300 0.084(6) 0.065(5) 0.070(6) 0.008(4) -0.017(5) 0.000(5)
C300 0.19(2) 0.23(3) 0.15(2) 0.100(19) -0.103(19) -0.15(2)
O400 0.065(5) 0.067(5) 0.038(4) 0.007(4) 0.004(4) -0.003(4)
C400 0.088(9) 0.084(9) 0.068(9) 0.024(7) 0.002(8) -0.038(8)
O500 0.155(7) 0.219(17) 0.191(9) -0.117(13) -0.003(7) -0.045(10)
C500 0.164(16) 0.25(2) 0.30(3) -0.07(2) -0.006(18) 0.027(16)
O600 0.155(7) 0.219(17) 0.191(9) -0.117(13) -0.003(7) -0.045(10)
C600 0.164(16) 0.25(2) 0.30(3) -0.07(2) -0.006(18) 0.027(16)
C700 0.115(15) 0.058(10) 0.086(11) 0.024(8) 0.034(10) 0.037(10)
O700 0.181(13) 0.075(7) 0.092(8) -0.001(7) 0.029(9) 0.001(8)
O800 0.23(2) 0.163(19) 0.91(7) 0.23(3) 0.36(4) 0.124(18)
C800 0.042(6) 0.036(6) 0.059(7) 0.005(5) 0.009(5) 0.005(5)

loop_
_atom_type_symbol
_atom_type_description
_atom_type_scat_dispersion_real
_atom_type_scat_dispersion_imag
_atom_type_scat_source
C C 0.0033 0.0016 'International Tables Vol C Tables 4.2.6.8 and 6.1.1.4'
H H 0.0000 0.0000 'International Tables Vol C Tables 4.2.6.8 and 6.1.1.4'
B B 0.0013 0.0007 'International Tables Vol C Tables 4.2.6.8 and 6.1.1.4'
N N 0.0061 0.0033 'International Tables Vol C Tables 4.2.6.8 and 6.1.1.4'
S S 0.1246 0.1234 'International Tables Vol C Tables 4.2.6.8 and 6.1.1.4'
Fe Fe 0.3463 0.8444 'International Tables Vol C Tables 4.2.6.8 and 6.1.1.4'
O O 0.0106 0.0060 'International Tables Vol C Tables 4.2.6.8 and 6.1.1.4'

loop_
_geom_angle_atom_site_label_1
_geom_angle_atom_site_label_2
_geom_angle_atom_site_label_3
_geom_angle
N22 Fe1 N42 93.86(13)
N22 Fe1 N2 172.65(13)
N42 Fe1 N2 90.03(13)
N22 Fe1 N21 80.82(13)
N42 Fe1 N21 172.38(12)
N2 Fe1 N21 95.87(13)
N22 Fe1 N1 92.44(13)
N42 Fe1 N1 93.11(12)
N2 Fe1 N1 81.11(13)
N21 Fe1 N1 92.57(12)
N22 Fe1 N41 93.72(13)
N42 Fe1 N41 80.98(12)
N2 Fe1 N41 93.05(13)
N21 Fe1 N41 93.86(12)
N1 Fe1 N41 171.73(13)
C1 N1 C5 116.3(3)
C1 N1 Fe1 129.0(3)
C5 N1 Fe1 114.7(2)
C6 N2 N3 113.4(3)
C6 N2 Fe1 115.7(3)
N3 N2 Fe1 130.5(2)
C7 N3 N2 110.6(3)
C12 N4 C8 116.9(3)
C6 S1 C7 86.58(18)
N1 C1 C2 123.4(4)
C3 C2 C1 119.2(4)
C2 C3 C4 119.5(4)
C3 C4 C5 118.4(4)
N1 C5 C4 123.3(4)
N1 C5 C6 112.2(3)
C4 C5 C6 124.5(4)
N2 C6 C5 115.9(3)
N2 C6 S1 113.8(3)
C5 C6 S1 130.3(3)
N3 C7 C8 125.3(3)
N3 C7 S1 115.6(3)
C8 C7 S1 119.1(3)
N4 C8 C9 124.1(4)
N4 C8 C7 113.7(3)
C9 C8 C7 122.2(3)
C8 C9 C10 117.5(4)
C11 C10 C9 118.9(4)
C12 C11 C10 118.7(4)
N4 C12 C11 123.8(4)
C21 N21 C25 117.4(3)
C21 N21 Fe1 127.0(3)
C25 N21 Fe1 115.5(2)
C26 N22 N23 113.6(3)
C26 N22 Fe1 116.8(3)
N23 N22 Fe1 129.5(3)
C27 N23 N22 110.9(3)
C32 N24 C28 116.2(4)
C26 S21 C27 86.83(19)
N21 C21 C22 122.5(4)
C23 C22 C21 119.9(4)
C22 C23 C24 118.9(4)
C25 C24 C23 118.5(4)
N21 C25 C24 122.6(4)
N21 C25 C26 111.4(3)
C24 C25 C26 126.0(4)
N22 C26 C25 115.1(4)
N22 C26 S21 113.5(3)
C25 C26 S21 131.4(3)
N23 C27 C28 122.7(4)
N23 C27 S21 115.3(3)
C28 C27 S21 122.0(3)
N24 C28 C29 123.7(4)
N24 C28 C27 114.5(4)
C29 C28 C27 121.8(4)
C28 C29 C30 118.3(4)
C31 C30 C29 119.3(5)
C30 C31 C32 118.8(5)
N24 C32 C31 123.7(4)
C41 N41 C45 117.1(3)
C41 N41 Fe1 127.8(3)
C45 N41 Fe1 115.0(2)
C46 N42 N43 113.7(3)
C46 N42 Fe1 116.6(2)
N43 N42 Fe1 129.6(2)
C47 N43 N42 110.5(3)
C52 N44 C48 116.8(3)
C46 S41 C47 86.64(18)
N41 C41 C42 122.9(4)
C43 C42 C41 119.4(4)
C42 C43 C44 118.9(4)
C45 C44 C43 118.5(4)
N41 C45 C44 123.0(3)
N41 C45 C46 111.7(3)
C44 C45 C46 125.3(4)
N42 C46 C45 115.7(3)
N42 C46 S41 114.0(3)
C45 C46 S41 130.3(3)
N43 C47 C48 125.1(3)
N43 C47 S41 115.2(3)
C48 C47 S41 119.7(3)
N44 C48 C49 124.4(3)
N44 C48 C47 114.4(3)
C49 C48 C47 121.2(4)
C48 C49 C50 117.7(4)
C51 C50 C49 119.1(4)
C50 C51 C52 118.8(4)
N44 C52 C51 123.1(4)
C104 B100 C102 108.4(5)
C104 B100 C103 109.5(4)
C102 B100 C103 110.1(4)
C104 B100 C101 111.3(5)
C102 B100 C101 108.1(4)
C103 B100 C101 109.3(4)
N101 C101 B100 178.4(6)
N102 C102 B100 178.6(5)
N103 C103 B100 176.3(5)
N104 C104 B100 177.1(9)
C201 B200 C203 108.9(4)
C201 B200 C204 108.8(4)
C203 B200 C204 111.9(4)
C201 B200 C202 111.2(4)
C203 B200 C202 108.5(4)
C204 B200 C202 107.6(4)
N201 C201 B200 178.2(5)
N202 C202 B200 177.3(5)
N203 C203 B200 177.3(4)
N204 C204 B200 176.1(5)

loop_
_geom_bond_atom_site_label_1
_geom_bond_atom_site_label_2
_geom_bond_distance
Fe1 N22 1.919(3)
Fe1 N42 1.925(3)
Fe1 N2 1.935(3)
Fe1 N21 1.964(3)
Fe1 N1 1.978(3)
Fe1 N41 1.985(3)
N1 C1 1.344(5)
N1 C5 1.366(5)
N2 C6 1.324(4)
N2 N3 1.370(4)
N3 C7 1.297(5)
N4 C12 1.327(5)
N4 C8 1.345(5)
S1 C6 1.701(4)
S1 C7 1.730(4)
C1 C2 1.384(5)
C2 C3 1.367(6)
C3 C4 1.379(6)
C4 C5 1.386(5)
C5 C6 1.448(5)
C7 C8 1.460(5)
C8 C9 1.385(5)
C9 C10 1.392(6)
C10 C11 1.389(6)
C11 C12 1.377(6)
N21 C21 1.337(5)
N21 C25 1.365(5)
N22 C26 1.322(5)
N22 N23 1.365(4)
N23 C27 1.299(5)
N24 C32 1.341(5)
N24 C28 1.347(5)
S21 C26 1.703(4)
S21 C27 1.726(4)
C21 C22 1.381(5)
C22 C23 1.366(6)
C23 C24 1.387(6)
C24 C25 1.384(5)
C25 C26 1.458(5)
C27 C28 1.471(6)
C28 C29 1.369(6)
C29 C30 1.380(6)
C30 C31 1.364(7)
C31 C32 1.370(7)
N41 C41 1.335(4)
N41 C45 1.364(5)
N42 C46 1.319(5)
N42 N43 1.370(4)
N43 C47 1.301(5)
N44 C52 1.337(5)
N44 C48 1.342(5)
S41 C46 1.694(4)
S41 C47 1.739(4)
C41 C42 1.378(5)
C42 C43 1.367(5)
C43 C44 1.391(5)
C44 C45 1.369(5)
C45 C46 1.463(5)
C47 C48 1.461(5)
C48 C49 1.383(5)
C49 C50 1.384(5)
C50 C51 1.383(6)
C51 C52 1.387(5)
B100 C104 1.561(8)
B100 C102 1.566(7)
B100 C103 1.602(7)
B100 C101 1.605(8)
C101 N101 1.158(7)
C102 N102 1.144(6)
C103 N103 1.132(5)
C104 N104 1.142(7)
B200 C201 1.586(8)
B200 C203 1.600(7)
B200 C204 1.601(6)
B200 C202 1.601(7)
C201 N201 1.130(6)
C202 N202 1.143(5)
C203 N203 1.145(5)
C204 N204 1.140(5)
O300 C300 1.4298(10)
O400 C400 1.4298(10)
O500 C500 1.4303(10)
O600 C600 1.4299(10)
C700 O700 1.4299(10)
O800 C800 1.4302(10)

loop_
_geom_torsion_atom_site_label_1
_geom_torsion_atom_site_label_2
_geom_torsion_atom_site_label_3
_geom_torsion_atom_site_label_4
_geom_torsion
N22 Fe1 N1 C1 2.3(3)
N42 Fe1 N1 C1 -91.7(3)
N2 Fe1 N1 C1 178.7(3)
N21 Fe1 N1 C1 83.2(3)
N22 Fe1 N1 C5 -179.9(3)
N42 Fe1 N1 C5 86.1(3)
N2 Fe1 N1 C5 -3.4(2)
N21 Fe1 N1 C5 -99.0(3)
N42 Fe1 N2 C6 -87.9(3)
N21 Fe1 N2 C6 96.9(3)
N1 Fe1 N2 C6 5.2(3)
N41 Fe1 N2 C6 -168.9(3)
N42 Fe1 N2 N3 84.4(3)
N21 Fe1 N2 N3 -90.7(3)
N1 Fe1 N2 N3 177.6(3)
N41 Fe1 N2 N3 3.5(3)
C6 N2 N3 C7 -0.8(4)
Fe1 N2 N3 C7 -173.3(3)
C5 N1 C1 C2 -0.9(5)
Fe1 N1 C1 C2 176.9(3)
N1 C1 C2 C3 1.6(6)
C1 C2 C3 C4 -1.7(6)
C2 C3 C4 C5 1.1(6)
C1 N1 C5 C4 0.3(5)
Fe1 N1 C5 C4 -177.9(3)
C1 N1 C5 C6 179.3(3)
Fe1 N1 C5 C6 1.2(4)
C3 C4 C5 N1 -0.4(6)
C3 C4 C5 C6 -179.4(4)
N3 N2 C6 C5 -179.8(3)
Fe1 N2 C6 C5 -6.1(4)
N3 N2 C6 S1 0.0(4)
Fe1 N2 C6 S1 173.67(17)
N1 C5 C6 N2 3.1(5)
C4 C5 C6 N2 -177.8(3)
N1 C5 C6 S1 -176.6(3)
C4 C5 C6 S1 2.4(6)
C7 S1 C6 N2 0.6(3)
C7 S1 C6 C5 -179.7(4)
N2 N3 C7 C8 179.0(3)
N2 N3 C7 S1 1.3(4)
C6 S1 C7 N3 -1.1(3)
C6 S1 C7 C8 -178.9(3)
C12 N4 C8 C9 -0.5(6)
C12 N4 C8 C7 177.4(4)
N3 C7 C8 N4 178.7(3)
S1 C7 C8 N4 -3.7(5)
N3 C7 C8 C9 -3.3(6)
S1 C7 C8 C9 174.3(3)
N4 C8 C9 C10 0.8(6)
C7 C8 C9 C10 -176.9(4)
C8 C9 C10 C11 -0.2(6)
C9 C10 C11 C12 -0.6(7)
C8 N4 C12 C11 -0.5(6)
C10 C11 C12 N4 1.0(7)
N22 Fe1 N21 C21 -176.0(3)
N2 Fe1 N21 C21 10.6(3)
N1 Fe1 N21 C21 92.0(3)
N41 Fe1 N21 C21 -82.8(3)
N22 Fe1 N21 C25 5.3(3)
N2 Fe1 N21 C25 -168.1(2)
N1 Fe1 N21 C25 -86.7(3)
N41 Fe1 N21 C25 98.5(3)
N42 Fe1 N22 C26 -178.5(3)
N21 Fe1 N22 C26 -4.0(3)
N1 Fe1 N22 C26 88.2(3)
N41 Fe1 N22 C26 -97.3(3)
N42 Fe1 N22 N23 4.6(3)
N21 Fe1 N22 N23 179.1(3)
N1 Fe1 N22 N23 -88.7(3)
N41 Fe1 N22 N23 85.8(3)
C26 N22 N23 C27 -0.1(4)
Fe1 N22 N23 C27 176.9(3)
C25 N21 C21 C22 1.0(5)
Fe1 N21 C21 C22 -177.7(3)
N21 C21 C22 C23 1.0(6)
C21 C22 C23 C24 -1.4(6)
C22 C23 C24 C25 -0.1(6)
C21 N21 C25 C24 -2.5(5)
Fe1 N21 C25 C24 176.3(3)
C21 N21 C25 C26 175.6(3)
Fe1 N21 C25 C26 -5.5(4)
C23 C24 C25 N21 2.1(6)
C23 C24 C25 C26 -175.8(4)
N23 N22 C26 C25 179.5(3)
Fe1 N22 C26 C25 2.1(4)
N23 N22 C26 S21 -0.2(4)
Fe1 N22 C26 S21 -177.55(17)
N21 C25 C26 N22 2.3(4)
C24 C25 C26 N22 -179.6(4)
N21 C25 C26 S21 -178.1(3)
C24 C25 C26 S21 0.0(6)
C27 S21 C26 N22 0.3(3)
C27 S21 C26 C25 -179.3(4)
N22 N23 C27 C28 178.2(3)
N22 N23 C27 S21 0.3(4)
C26 S21 C27 N23 -0.3(3)
C26 S21 C27 C28 -178.3(3)
C32 N24 C28 C29 -2.2(6)
C32 N24 C28 C27 176.4(3)
N23 C27 C28 N24 -173.0(3)
S21 C27 C28 N24 4.8(5)
N23 C27 C28 C29 5.7(6)
S21 C27 C28 C29 -176.6(3)
N24 C28 C29 C30 1.8(7)
C27 C28 C29 C30 -176.7(4)
C28 C29 C30 C31 -0.7(7)
C29 C30 C31 C32 0.0(7)
C28 N24 C32 C31 1.6(6)
C30 C31 C32 N24 -0.5(7)
N22 Fe1 N41 C41 89.1(3)
N42 Fe1 N41 C41 -177.5(3)
N2 Fe1 N41 C41 -88.0(3)
N21 Fe1 N41 C41 8.1(3)
N22 Fe1 N41 C45 -92.9(3)
N42 Fe1 N41 C45 0.4(3)
N2 Fe1 N41 C45 89.9(3)
N21 Fe1 N41 C45 -174.0(3)
N22 Fe1 N42 C46 92.7(3)
N2 Fe1 N42 C46 -93.5(3)
N1 Fe1 N42 C46 -174.6(3)
N41 Fe1 N42 C46 -0.5(3)
N22 Fe1 N42 N43 -89.8(3)
N2 Fe1 N42 N43 84.0(3)
N1 Fe1 N42 N43 2.9(3)
N41 Fe1 N42 N43 177.1(3)
C46 N42 N43 C47 -0.3(4)
Fe1 N42 N43 C47 -177.9(3)
C45 N41 C41 C42 0.4(6)
Fe1 N41 C41 C42 178.3(3)
N41 C41 C42 C43 -0.1(6)
C41 C42 C43 C44 0.1(6)
C42 C43 C44 C45 -0.5(6)
C41 N41 C45 C44 -0.8(5)
Fe1 N41 C45 C44 -179.0(3)
C41 N41 C45 C46 177.9(3)
Fe1 N41 C45 C46 -0.3(4)
C43 C44 C45 N41 0.9(6)
C43 C44 C45 C46 -177.7(4)
N43 N42 C46 C45 -177.5(3)
Fe1 N42 C46 C45 0.4(4)
N43 N42 C46 S41 0.6(4)
Fe1 N42 C46 S41 178.53(17)
N41 C45 C46 N42 -0.1(5)
C44 C45 C46 N42 178.6(4)
N41 C45 C46 S41 -177.8(3)
C44 C45 C46 S41 0.9(6)
C47 S41 C46 N42 -0.5(3)
C47 S41 C46 C45 177.2(4)
N42 N43 C47 C48 178.6(3)
N42 N43 C47 S41 -0.1(4)
C46 S41 C47 N43 0.4(3)
C46 S41 C47 C48 -178.4(3)
C52 N44 C48 C49 -1.0(6)
C52 N44 C48 C47 178.4(3)
N43 C47 C48 N44 -174.7(4)
S41 C47 C48 N44 4.0(5)
N43 C47 C48 C49 4.8(6)
S41 C47 C48 C49 -176.6(3)
N44 C48 C49 C50 0.3(6)
C47 C48 C49 C50 -179.1(4)
C48 C49 C50 C51 0.5(6)
C49 C50 C51 C52 -0.6(6)
C48 N44 C52 C51 0.9(6)
C50 C51 C52 N44 -0.1(6)
